data_7037219
loop_
_publ_author_name
'Rigo, M.'
'Sklorz, J. A. W.'
'Hatje, N.'
'Noack, F.'
'Weber, M.'
'Wiecko, J.'
'M\"uller, C'

_publ_section_title
;
 2,4,6-Triphenylphosphinine and 2,4,6-triphenylposphabarrelene revisited:
 synthesis, reactivity and coordination chemistry.
;
_journal_issue 5
_journal_name_full 'Dalton transactions (Cambridge, England : 2003)'
_journal_page_first 2218
_journal_page_last 2226
_journal_paper_doi 10.1039/c5dt03609g
_journal_volume 45
_journal_year 2016
_chemical_formula_sum 'C29 H21 P Se'
_chemical_formula_weight 479.39
_space_group_crystal_system triclinic
_space_group_IT_number 2
_space_group_name_Hall '-P 1'
_space_group_name_H-M_alt 'P -1'
_symmetry_space_group_name_Hall '-P 1'
_symmetry_space_group_name_H-M 'P -1'
_atom_sites_solution_hydrogens geom
_audit_creation_method SHELXL-2014/7
_audit_update_record
;
2015-09-14 deposited with the CCDC.
2015-11-03 downloaded from the CCDC.
;
_cell_angle_alpha 87.7967(7)
_cell_angle_beta 89.7792(8)
_cell_angle_gamma 75.5730(6)
_cell_formula_units_Z 4
_cell_length_a 9.8524(2)
_cell_length_b 12.4381(2)
_cell_length_c 18.8967(3)
_cell_measurement_reflns_used 9874
_cell_measurement_temperature 100(2)
_cell_measurement_theta_max 26.35
_cell_measurement_theta_min 2.40
_cell_volume 2240.98(7)
_computing_cell_refinement 'Bruker SAINT'
_computing_data_collection 'Bruker APEX2'
_computing_data_reduction 'Bruker SAINT'
_computing_molecular_graphics 'Diamond 2.1e'
_computing_publication_material 'Microsoft Word'
_computing_structure_refinement 'SHELXL-2014/7 (Sheldrick, 2014)'
_computing_structure_solution 'SHELXL-2014/7 (Sheldrick, 2014)'
_diffrn_ambient_temperature 100(2)
_diffrn_measured_fraction_theta_full 0.999
_diffrn_measured_fraction_theta_max 0.995
_diffrn_measurement_device_type 'D8 Venture, Bruker Photon CMOS Detector'
_diffrn_measurement_method '\f and \w scans'
_diffrn_radiation_type MoK\a
_diffrn_radiation_wavelength 0.71073
_diffrn_reflns_av_R_equivalents 0.0725
_diffrn_reflns_av_unetI/netI 0.0375
_diffrn_reflns_laue_measured_fraction_full 0.999
_diffrn_reflns_laue_measured_fraction_max 0.995
_diffrn_reflns_limit_h_max 12
_diffrn_reflns_limit_h_min -12
_diffrn_reflns_limit_k_max 15
_diffrn_reflns_limit_k_min -15
_diffrn_reflns_limit_l_max 23
_diffrn_reflns_limit_l_min -23
_diffrn_reflns_number 76227
_diffrn_reflns_point_group_measured_fraction_full 0.999
_diffrn_reflns_point_group_measured_fraction_max 0.995
_diffrn_reflns_theta_full 25.242
_diffrn_reflns_theta_max 26.473
_diffrn_reflns_theta_min 2.134
_diffrn_source 'sealed tube'
_exptl_absorpt_coefficient_mu 1.761
_exptl_absorpt_correction_type multi-scan
_exptl_crystal_colour colourless
_exptl_crystal_density_diffrn 1.421
_exptl_crystal_description block
_exptl_crystal_F_000 976
_exptl_crystal_size_max 0.380
_exptl_crystal_size_mid 0.290
_exptl_crystal_size_min 0.170
_exptl_transmission_factor_max 0.4077
_exptl_transmission_factor_min 0.3483
_refine_diff_density_max 0.754
_refine_diff_density_min -0.529
_refine_diff_density_rms 0.078
_refine_ls_extinction_method none
_refine_ls_goodness_of_fit_ref 1.066
_refine_ls_hydrogen_treatment constr
_refine_ls_matrix_type full
_refine_ls_number_parameters 559
_refine_ls_number_reflns 9231
_refine_ls_number_restraints 0
_refine_ls_restrained_S_all 1.066
_refine_ls_R_factor_all 0.0519
_refine_ls_R_factor_gt 0.0357
_refine_ls_shift/su_max 0.001
_refine_ls_shift/su_mean 0.000
_refine_ls_structure_factor_coef Fsqd
_refine_ls_weighting_details 'w=1/[\s^2^(Fo^2^)+(0.0336P)^2^+2.2795P] where P=(Fo^2^+2Fc^2^)/3'
_refine_ls_weighting_scheme calc
_refine_ls_wR_factor_gt 0.0771
_refine_ls_wR_factor_ref 0.0831
_reflns_Friedel_coverage 0.000
_reflns_number_gt 7511
_reflns_number_total 9231
_reflns_threshold_expression 'I > 2\s(I)'
_cod_data_source_file c5dt03609g2.cif
_cod_data_source_block MR15_a
_cod_depositor_comments 'Adding full bibliography for 7037218--7037221.cif.'
_cod_database_code 7037219
_shelx_shelxl_version_number 2014/7
_shelx_space_group_comment
;
The symmetry employed for this shelxl refinement is uniquely defined
by the following loop, which should always be used as a source of
symmetry information in preference to the above space-group names.
They are only intended as comments.
;
_shelx_estimated_absorpt_t_min 0.554
_shelx_estimated_absorpt_t_max 0.754

loop_
_space_group_symop_operation_xyz
'x, y, z'
'-x, -y, -z'

loop_
_atom_site_label
_atom_site_type_symbol
_atom_site_fract_x
_atom_site_fract_y
_atom_site_fract_z
_atom_site_U_iso_or_equiv
_atom_site_adp_type
_atom_site_occupancy
_atom_site_site_symmetry_order
_atom_site_calc_flag
_atom_site_refinement_flags_posn
_atom_site_refinement_flags_adp
C1 C 0.6902(2) 0.43582(19) 0.23668(13) 0.0127(5) Uani 1 1 d . .
C2 C 0.6853(2) 0.5370(2) 0.20957(13) 0.0139(5) Uani 1 1 d . .
H2 H 0.7209 0.5870 0.2365 0.017 Uiso 1 1 calc R U
C3 C 0.6235(2) 0.5743(2) 0.13580(13) 0.0142(5) Uani 1 1 d . .
C4 C 0.4739(2) 0.5577(2) 0.13625(13) 0.0144(5) Uani 1 1 d . .
H4 H 0.3973 0.6181 0.1228 0.017 Uiso 1 1 calc R U
C5 C 0.4504(3) 0.4596(2) 0.15521(13) 0.0153(5) Uani 1 1 d . .
C6 C 0.3111(2) 0.4368(2) 0.16190(13) 0.0150(5) Uani 1 1 d . .
C7 C 0.2027(3) 0.5136(2) 0.19474(13) 0.0180(5) Uani 1 1 d . .
H7 H 0.2198 0.5793 0.2129 0.022 Uiso 1 1 calc R U
C8 C 0.0709(3) 0.4939(2) 0.20072(14) 0.0221(6) Uani 1 1 d . .
H8 H -0.0021 0.5456 0.2234 0.026 Uiso 1 1 calc R U
C9 C 0.0453(3) 0.3989(2) 0.17375(14) 0.0226(6) Uani 1 1 d . .
H9 H -0.0454 0.3857 0.1779 0.027 Uiso 1 1 calc R U
C10 C 0.1511(3) 0.3227(2) 0.14062(14) 0.0209(6) Uani 1 1 d . .
H10 H 0.1328 0.2581 0.1216 0.025 Uiso 1 1 calc R U
C11 C 0.2838(3) 0.3416(2) 0.13545(13) 0.0173(5) Uani 1 1 d . .
H11 H 0.3568 0.2888 0.1136 0.021 Uiso 1 1 calc R U
C12 C 0.7595(2) 0.3915(2) 0.30497(13) 0.0148(5) Uani 1 1 d . .
C13 C 0.7383(3) 0.4565(2) 0.36420(14) 0.0199(6) Uani 1 1 d . .
H13 H 0.6702 0.5258 0.3624 0.024 Uiso 1 1 calc R U
C14 C 0.8152(3) 0.4214(2) 0.42593(15) 0.0254(6) Uani 1 1 d . .
H14 H 0.7993 0.4664 0.4661 0.030 Uiso 1 1 calc R U
C15 C 0.9152(3) 0.3208(2) 0.42883(15) 0.0271(6) Uani 1 1 d . .
H15 H 0.9696 0.2973 0.4706 0.033 Uiso 1 1 calc R U
C16 C 0.9356(3) 0.2546(2) 0.37059(15) 0.0252(6) Uani 1 1 d . .
H16 H 1.0035 0.1853 0.3726 0.030 Uiso 1 1 calc R U
C17 C 0.8577(3) 0.2887(2) 0.30941(14) 0.0200(6) Uani 1 1 d . .
H17 H 0.8710 0.2419 0.2701 0.024 Uiso 1 1 calc R U
C18 C 0.6264(3) 0.6916(2) 0.11061(13) 0.0152(5) Uani 1 1 d . .
C19 C 0.5583(3) 0.7334(2) 0.04728(14) 0.0190(6) Uani 1 1 d . .
H19 H 0.5025 0.6923 0.0248 0.023 Uiso 1 1 calc R U
C20 C 0.5699(3) 0.8334(2) 0.01619(15) 0.0234(6) Uani 1 1 d . .
H20 H 0.5233 0.8599 -0.0273 0.028 Uiso 1 1 calc R U
C21 C 0.6497(3) 0.8944(2) 0.04898(16) 0.0289(7) Uani 1 1 d . .
H21 H 0.6589 0.9628 0.0279 0.035 Uiso 1 1 calc R U
C22 C 0.7162(3) 0.8554(2) 0.11262(17) 0.0297(7) Uani 1 1 d . .
H22 H 0.7695 0.8978 0.1357 0.036 Uiso 1 1 calc R U
C23 C 0.7053(3) 0.7539(2) 0.14303(15) 0.0222(6) Uani 1 1 d . .
H23 H 0.7525 0.7272 0.1864 0.027 Uiso 1 1 calc R U
C24 C 0.7126(2) 0.3778(2) 0.09777(13) 0.0145(5) Uani 1 1 d . .
C25 C 0.7116(2) 0.4887(2) 0.08437(13) 0.0134(5) Uani 1 1 d . .
C26 C 0.7914(3) 0.5154(2) 0.02920(13) 0.0158(5) Uani 1 1 d . .
H26 H 0.7933 0.5905 0.0196 0.019 Uiso 1 1 calc R U
C27 C 0.8692(3) 0.4314(2) -0.01237(14) 0.0174(5) Uani 1 1 d . .
H27 H 0.9232 0.4501 -0.0505 0.021 Uiso 1 1 calc R U
C28 C 0.8687(3) 0.3222(2) 0.00107(14) 0.0187(5) Uani 1 1 d . .
H28 H 0.9220 0.2660 -0.0276 0.022 Uiso 1 1 calc R U
C29 C 0.7896(3) 0.2938(2) 0.05704(13) 0.0159(5) Uani 1 1 d . .
H29 H 0.7885 0.2186 0.0670 0.019 Uiso 1 1 calc R U
C30 C 0.3202(2) 0.00518(19) 0.26189(13) 0.0132(5) Uani 1 1 d . .
C31 C 0.3233(2) 0.1037(2) 0.28605(13) 0.0131(5) Uani 1 1 d . .
H31 H 0.2796 0.1697 0.2596 0.016 Uiso 1 1 calc R U
C32 C 0.3971(2) 0.11126(19) 0.35646(13) 0.0128(5) Uani 1 1 d . .
C33 C 0.5474(2) 0.0382(2) 0.35153(13) 0.0134(5) Uani 1 1 d . .
H33 H 0.6239 0.0699 0.3600 0.016 Uiso 1 1 calc R U
C34 C 0.5733(3) -0.0686(2) 0.33563(13) 0.0140(5) Uani 1 1 d . .
C35 C 0.7164(2) -0.1420(2) 0.33035(13) 0.0142(5) Uani 1 1 d . .
C36 C 0.8209(3) -0.1027(2) 0.29550(14) 0.0183(5) Uani 1 1 d . .
H36 H 0.7978 -0.0319 0.2716 0.022 Uiso 1 1 calc R U
C37 C 0.9582(3) -0.1665(2) 0.29555(15) 0.0224(6) Uani 1 1 d . .
H37 H 1.0285 -0.1391 0.2717 0.027 Uiso 1 1 calc R U
C38 C 0.9932(3) -0.2698(2) 0.33004(15) 0.0230(6) Uani 1 1 d . .
H38 H 1.0876 -0.3127 0.3306 0.028 Uiso 1 1 calc R U
C39 C 0.8904(3) -0.3102(2) 0.36362(15) 0.0232(6) Uani 1 1 d . .
H39 H 0.9143 -0.3815 0.3868 0.028 Uiso 1 1 calc R U
C40 C 0.7524(3) -0.2474(2) 0.36376(14) 0.0183(5) Uani 1 1 d . .
H40 H 0.6822 -0.2763 0.3866 0.022 Uiso 1 1 calc R U
C41 C 0.2365(3) -0.0123(2) 0.20082(13) 0.0143(5) Uani 1 1 d . .
C42 C 0.2948(3) -0.0828(2) 0.14703(14) 0.0197(6) Uani 1 1 d . .
H42 H 0.3917 -0.1195 0.1483 0.024 Uiso 1 1 calc R U
C43 C 0.2111(3) -0.0992(2) 0.09159(15) 0.0254(6) Uani 1 1 d . .
H43 H 0.2515 -0.1463 0.0547 0.030 Uiso 1 1 calc R U
C44 C 0.0694(3) -0.0476(2) 0.08952(15) 0.0243(6) Uani 1 1 d . .
H44 H 0.0125 -0.0608 0.0520 0.029 Uiso 1 1 calc R U
C45 C 0.0108(3) 0.0233(2) 0.14226(15) 0.0223(6) Uani 1 1 d . .
H45 H -0.0863 0.0595 0.1408 0.027 Uiso 1 1 calc R U
C46 C 0.0942(3) 0.0411(2) 0.19709(14) 0.0174(5) Uani 1 1 d . .
H46 H 0.0538 0.0907 0.2328 0.021 Uiso 1 1 calc R U
C47 C 0.3968(3) 0.2281(2) 0.37714(13) 0.0155(5) Uani 1 1 d . .
C48 C 0.4802(3) 0.2393(2) 0.43442(16) 0.0270(7) Uani 1 1 d . .
H48 H 0.5365 0.1746 0.4578 0.032 Uiso 1 1 calc R U
C49 C 0.4828(3) 0.3425(3) 0.45791(18) 0.0328(7) Uani 1 1 d . .
H49 H 0.5399 0.3482 0.4973 0.039 Uiso 1 1 calc R U
C50 C 0.4030(3) 0.4366(2) 0.42444(16) 0.0318(7) Uani 1 1 d . .
H50 H 0.4061 0.5078 0.4398 0.038 Uiso 1 1 calc R U
C51 C 0.3188(4) 0.4274(2) 0.36860(16) 0.0402(9) Uani 1 1 d . .
H51 H 0.2629 0.4927 0.3457 0.048 Uiso 1 1 calc R U
C52 C 0.3142(3) 0.3238(2) 0.34505(15) 0.0284(7) Uani 1 1 d . .
H52 H 0.2540 0.3188 0.3068 0.034 Uiso 1 1 calc R U
C53 C 0.3189(2) -0.0567(2) 0.40091(13) 0.0146(5) Uani 1 1 d . .
C54 C 0.3197(2) 0.0536(2) 0.41271(13) 0.0138(5) Uani 1 1 d . .
C55 C 0.2488(3) 0.1051(2) 0.47045(13) 0.0168(5) Uani 1 1 d . .
H55 H 0.2487 0.1798 0.4794 0.020 Uiso 1 1 calc R U
C56 C 0.1774(3) 0.0467(2) 0.51558(14) 0.0210(6) Uani 1 1 d . .
H56 H 0.1288 0.0821 0.5552 0.025 Uiso 1 1 calc R U
C57 C 0.1767(3) -0.0616(2) 0.50326(14) 0.0219(6) Uani 1 1 d . .
H57 H 0.1277 -0.1003 0.5344 0.026 Uiso 1 1 calc R U
C58 C 0.2473(3) -0.1144(2) 0.44546(14) 0.0176(5) Uani 1 1 d . .
H58 H 0.2466 -0.1889 0.4366 0.021 Uiso 1 1 calc R U
P1 P 0.61439(6) 0.35463(5) 0.17572(3) 0.01337(14) Uani 1 1 d . .
P2 P 0.41042(6) -0.11041(5) 0.32149(3) 0.01326(14) Uani 1 1 d . .
Se1 Se 0.61174(3) 0.18998(2) 0.20126(2) 0.01959(8) Uani 1 1 d . .
Se2 Se 0.41331(3) -0.27397(2) 0.29756(2) 0.01913(7) Uani 1 1 d . .

loop_
_atom_site_aniso_label
_atom_site_aniso_U_11
_atom_site_aniso_U_22
_atom_site_aniso_U_33
_atom_site_aniso_U_23
_atom_site_aniso_U_13
_atom_site_aniso_U_12
C1 0.0084(11) 0.0139(12) 0.0147(13) -0.0022(9) 0.0027(9) -0.0004(9)
C2 0.0081(11) 0.0150(12) 0.0174(13) -0.0021(10) 0.0023(10) -0.0008(9)
C3 0.0110(12) 0.0143(12) 0.0165(13) -0.0019(10) 0.0004(10) -0.0015(9)
C4 0.0104(12) 0.0150(12) 0.0159(13) -0.0007(9) -0.0011(10) 0.0002(9)
C5 0.0107(12) 0.0174(13) 0.0162(13) -0.0005(10) 0.0005(10) -0.0003(10)
C6 0.0091(12) 0.0196(13) 0.0150(13) 0.0035(10) -0.0017(10) -0.0020(10)
C7 0.0147(13) 0.0234(14) 0.0149(13) -0.0016(10) -0.0012(10) -0.0027(10)
C8 0.0102(12) 0.0343(16) 0.0195(14) 0.0000(11) 0.0022(11) -0.0016(11)
C9 0.0104(13) 0.0358(16) 0.0218(15) 0.0098(12) -0.0022(11) -0.0075(11)
C10 0.0186(14) 0.0240(14) 0.0216(15) 0.0071(11) -0.0070(11) -0.0092(11)
C11 0.0145(13) 0.0202(13) 0.0168(13) 0.0027(10) -0.0005(10) -0.0039(10)
C12 0.0103(12) 0.0174(13) 0.0169(13) 0.0027(10) 0.0013(10) -0.0040(10)
C13 0.0186(13) 0.0186(13) 0.0225(15) 0.0019(10) 0.0011(11) -0.0052(10)
C14 0.0331(16) 0.0298(16) 0.0165(14) -0.0006(11) -0.0009(12) -0.0137(13)
C15 0.0267(16) 0.0345(17) 0.0207(15) 0.0106(12) -0.0067(12) -0.0102(13)
C16 0.0192(14) 0.0254(15) 0.0275(16) 0.0084(12) 0.0004(12) -0.0005(11)
C17 0.0167(13) 0.0202(14) 0.0210(14) 0.0006(10) 0.0023(11) -0.0011(10)
C18 0.0122(12) 0.0140(12) 0.0176(13) 0.0005(10) 0.0033(10) -0.0005(10)
C19 0.0163(13) 0.0154(13) 0.0223(14) -0.0009(10) 0.0011(11) 0.0012(10)
C20 0.0244(15) 0.0191(14) 0.0213(15) 0.0056(11) 0.0034(12) 0.0037(11)
C21 0.0364(17) 0.0134(13) 0.0348(18) 0.0049(12) 0.0031(14) -0.0035(12)
C22 0.0342(17) 0.0205(15) 0.0377(18) 0.0017(12) -0.0021(14) -0.0136(13)
C23 0.0228(14) 0.0197(14) 0.0249(15) 0.0059(11) -0.0022(12) -0.0077(11)
C24 0.0091(12) 0.0181(13) 0.0167(13) 0.0006(10) -0.0003(10) -0.0040(10)
C25 0.0083(11) 0.0150(12) 0.0164(13) -0.0006(9) -0.0019(10) -0.0022(9)
C26 0.0137(12) 0.0160(12) 0.0176(13) 0.0019(10) -0.0018(10) -0.0038(10)
C27 0.0120(12) 0.0246(14) 0.0149(13) 0.0001(10) 0.0006(10) -0.0034(10)
C28 0.0152(13) 0.0221(14) 0.0180(14) -0.0071(10) 0.0008(11) -0.0025(10)
C29 0.0144(12) 0.0140(12) 0.0196(14) -0.0018(10) -0.0015(10) -0.0041(10)
C30 0.0101(12) 0.0141(12) 0.0151(13) -0.0005(9) 0.0005(10) -0.0023(9)
C31 0.0102(12) 0.0153(12) 0.0132(13) -0.0007(9) 0.0021(10) -0.0019(9)
C32 0.0123(12) 0.0136(12) 0.0124(12) -0.0020(9) -0.0005(10) -0.0027(9)
C33 0.0107(12) 0.0172(12) 0.0124(12) 0.0013(9) -0.0012(10) -0.0037(9)
C34 0.0123(12) 0.0171(12) 0.0129(13) -0.0012(9) -0.0015(10) -0.0043(10)
C35 0.0121(12) 0.0144(12) 0.0162(13) -0.0039(10) -0.0020(10) -0.0029(9)
C36 0.0182(13) 0.0172(13) 0.0189(14) -0.0008(10) 0.0003(11) -0.0031(10)
C37 0.0164(13) 0.0244(14) 0.0279(16) -0.0047(11) 0.0066(11) -0.0074(11)
C38 0.0124(13) 0.0199(14) 0.0339(17) -0.0069(11) 0.0018(12) 0.0018(10)
C39 0.0183(14) 0.0159(13) 0.0331(17) 0.0018(11) -0.0030(12) -0.0004(11)
C40 0.0135(13) 0.0179(13) 0.0242(15) -0.0020(10) -0.0015(11) -0.0051(10)
C41 0.0158(13) 0.0131(12) 0.0146(13) -0.0009(9) -0.0009(10) -0.0047(10)
C42 0.0163(13) 0.0232(14) 0.0193(14) -0.0066(11) -0.0003(11) -0.0033(11)
C43 0.0277(15) 0.0297(15) 0.0206(15) -0.0108(12) 0.0003(12) -0.0093(12)
C44 0.0277(15) 0.0251(15) 0.0221(15) 0.0008(11) -0.0112(12) -0.0101(12)
C45 0.0174(13) 0.0195(14) 0.0284(16) 0.0040(11) -0.0073(12) -0.0021(11)
C46 0.0185(13) 0.0138(12) 0.0185(14) -0.0009(10) -0.0023(11) -0.0013(10)
C47 0.0149(13) 0.0150(12) 0.0173(13) -0.0045(10) 0.0029(10) -0.0048(10)
C48 0.0200(14) 0.0219(14) 0.0367(18) -0.0117(12) -0.0080(13) 0.0012(11)
C49 0.0240(16) 0.0339(17) 0.0426(19) -0.0207(14) -0.0041(14) -0.0080(13)
C50 0.050(2) 0.0203(15) 0.0311(17) -0.0159(12) 0.0087(15) -0.0173(14)
C51 0.074(3) 0.0153(15) 0.0252(17) -0.0018(12) -0.0070(16) 0.0008(15)
C52 0.0439(18) 0.0161(14) 0.0212(15) -0.0038(11) -0.0093(13) 0.0006(12)
C53 0.0112(12) 0.0194(13) 0.0119(13) 0.0006(10) -0.0027(10) -0.0016(10)
C54 0.0093(12) 0.0168(12) 0.0143(13) 0.0019(9) -0.0049(10) -0.0015(9)
C55 0.0126(12) 0.0212(13) 0.0146(13) -0.0018(10) -0.0046(10) -0.0004(10)
C56 0.0141(13) 0.0349(16) 0.0121(13) -0.0016(11) -0.0019(10) -0.0026(11)
C57 0.0131(13) 0.0319(16) 0.0206(15) 0.0080(11) -0.0020(11) -0.0069(11)
C58 0.0129(12) 0.0188(13) 0.0205(14) 0.0048(10) -0.0054(10) -0.0036(10)
P1 0.0099(3) 0.0124(3) 0.0175(3) 0.0010(2) 0.0013(3) -0.0026(2)
P2 0.0108(3) 0.0119(3) 0.0167(3) -0.0012(2) -0.0011(3) -0.0020(2)
Se1 0.01642(14) 0.01334(13) 0.02875(16) 0.00303(10) 0.00329(11) -0.00383(10)
Se2 0.01616(14) 0.01199(13) 0.02958(16) -0.00381(10) -0.00137(11) -0.00366(10)

loop_
_atom_type_symbol
_atom_type_description
_atom_type_scat_dispersion_real
_atom_type_scat_dispersion_imag
_atom_type_scat_source
C C 0.0033 0.0016 'International Tables Vol C Tables 4.2.6.8 and 6.1.1.4'
H H 0.0000 0.0000 'International Tables Vol C Tables 4.2.6.8 and 6.1.1.4'
P P 0.1023 0.0942 'International Tables Vol C Tables 4.2.6.8 and 6.1.1.4'
Se Se -0.0929 2.2259 'International Tables Vol C Tables 4.2.6.8 and 6.1.1.4'

loop_
_geom_angle_atom_site_label_1
_geom_angle_atom_site_label_2
_geom_angle_atom_site_label_3
_geom_angle
C2 C1 C12 123.7(2)
C2 C1 P1 111.64(19)
C12 C1 P1 124.46(18)
C1 C2 C3 121.2(2)
C1 C2 H2 119.4
C3 C2 H2 119.4
C18 C3 C2 115.9(2)
C18 C3 C4 111.97(19)
C2 C3 C4 106.5(2)
C18 C3 C25 109.5(2)
C2 C3 C25 105.28(18)
C4 C3 C25 107.11(19)
C5 C4 C3 120.8(2)
C5 C4 H4 119.6
C3 C4 H4 119.6
C4 C5 C6 125.2(2)
C4 C5 P1 111.76(18)
C6 C5 P1 123.02(18)
C11 C6 C7 119.1(2)
C11 C6 C5 121.5(2)
C7 C6 C5 119.4(2)
C8 C7 C6 120.0(2)
C8 C7 H7 120.0
C6 C7 H7 120.0
C9 C8 C7 120.1(2)
C9 C8 H8 119.9
C7 C8 H8 119.9
C8 C9 C10 120.4(2)
C8 C9 H9 119.8
C10 C9 H9 119.8
C11 C10 C9 119.6(3)
C11 C10 H10 120.2
C9 C10 H10 120.2
C10 C11 C6 120.7(2)
C10 C11 H11 119.6
C6 C11 H11 119.6
C13 C12 C17 118.5(2)
C13 C12 C1 120.3(2)
C17 C12 C1 120.8(2)
C14 C13 C12 120.8(3)
C14 C13 H13 119.6
C12 C13 H13 119.6
C15 C14 C13 119.9(3)
C15 C14 H14 120.0
C13 C14 H14 120.0
C16 C15 C14 119.7(3)
C16 C15 H15 120.2
C14 C15 H15 120.2
C17 C16 C15 120.4(3)
C17 C16 H16 119.8
C15 C16 H16 119.8
C16 C17 C12 120.5(3)
C16 C17 H17 119.7
C12 C17 H17 119.7
C23 C18 C19 118.1(2)
C23 C18 C3 123.6(2)
C19 C18 C3 118.0(2)
C20 C19 C18 121.7(3)
C20 C19 H19 119.1
C18 C19 H19 119.1
C21 C20 C19 119.5(3)
C21 C20 H20 120.2
C19 C20 H20 120.2
C22 C21 C20 119.7(3)
C22 C21 H21 120.1
C20 C21 H21 120.1
C21 C22 C23 120.3(3)
C21 C22 H22 119.9
C23 C22 H22 119.9
C18 C23 C22 120.7(3)
C18 C23 H23 119.7
C22 C23 H23 119.7
C29 C24 C25 122.0(2)
C29 C24 P1 124.24(19)
C25 C24 P1 113.64(18)
C26 C25 C24 118.7(2)
C26 C25 C3 124.6(2)
C24 C25 C3 116.6(2)
C25 C26 C27 119.8(2)
C25 C26 H26 120.1
C27 C26 H26 120.1
C28 C27 C26 121.0(2)
C28 C27 H27 119.5
C26 C27 H27 119.5
C27 C28 C29 119.9(2)
C27 C28 H28 120.1
C29 C28 H28 120.1
C24 C29 C28 118.6(2)
C24 C29 H29 120.7
C28 C29 H29 120.7
C31 C30 C41 125.2(2)
C31 C30 P2 112.37(18)
C41 C30 P2 121.79(17)
C30 C31 C32 120.4(2)
C30 C31 H31 119.8
C32 C31 H31 119.8
C47 C32 C31 115.2(2)
C47 C32 C33 111.1(2)
C31 C32 C33 107.20(19)
C47 C32 C54 111.1(2)
C31 C32 C54 104.76(19)
C33 C32 C54 106.88(19)
C34 C33 C32 121.7(2)
C34 C33 H33 119.1
C32 C33 H33 119.1
C33 C34 C35 123.5(2)
C33 C34 P2 111.18(18)
C35 C34 P2 125.33(18)
C40 C35 C36 118.7(2)
C40 C35 C34 121.4(2)
C36 C35 C34 119.7(2)
C37 C36 C35 120.4(2)
C37 C36 H36 119.8
C35 C36 H36 119.8
C38 C37 C36 120.4(3)
C38 C37 H37 119.8
C36 C37 H37 119.8
C39 C38 C37 119.7(2)
C39 C38 H38 120.2
C37 C38 H38 120.2
C38 C39 C40 120.6(2)
C38 C39 H39 119.7
C40 C39 H39 119.7
C39 C40 C35 120.2(2)
C39 C40 H40 119.9
C35 C40 H40 119.9
C46 C41 C42 118.7(2)
C46 C41 C30 119.4(2)
C42 C41 C30 121.9(2)
C43 C42 C41 119.9(2)
C43 C42 H42 120.0
C41 C42 H42 120.0
C44 C43 C42 120.7(3)
C44 C43 H43 119.6
C42 C43 H43 119.6
C45 C44 C43 119.8(2)
C45 C44 H44 120.1
C43 C44 H44 120.1
C44 C45 C46 119.7(2)
C44 C45 H45 120.2
C46 C45 H45 120.2
C45 C46 C41 121.2(2)
C45 C46 H46 119.4
C41 C46 H46 119.4
C52 C47 C48 117.9(2)
C52 C47 C32 124.3(2)
C48 C47 C32 117.7(2)
C49 C48 C47 121.4(3)
C49 C48 H48 119.3
C47 C48 H48 119.3
C50 C49 C48 120.0(3)
C50 C49 H49 120.0
C48 C49 H49 120.0
C49 C50 C51 119.6(3)
C49 C50 H50 120.2
C51 C50 H50 120.2
C50 C51 C52 120.9(3)
C50 C51 H51 119.6
C52 C51 H51 119.6
C47 C52 C51 120.2(3)
C47 C52 H52 119.9
C51 C52 H52 119.9
C58 C53 C54 121.3(2)
C58 C53 P2 124.9(2)
C54 C53 P2 113.76(18)
C55 C54 C53 119.1(2)
C55 C54 C32 124.6(2)
C53 C54 C32 116.3(2)
C54 C55 C56 119.6(2)
C54 C55 H55 120.2
C56 C55 H55 120.2
C57 C56 C55 120.8(2)
C57 C56 H56 119.6
C55 C56 H56 119.6
C56 C57 C58 120.2(2)
C56 C57 H57 119.9
C58 C57 H57 119.9
C53 C58 C57 119.0(2)
C53 C58 H58 120.5
C57 C58 H58 120.5
C24 P1 C1 97.43(11)
C24 P1 C5 98.41(11)
C1 P1 C5 97.88(11)
C24 P1 Se1 116.60(8)
C1 P1 Se1 121.17(8)
C5 P1 Se1 120.49(8)
C53 P2 C34 98.73(11)
C53 P2 C30 95.97(11)
C34 P2 C30 99.16(11)
C53 P2 Se2 117.13(9)
C34 P2 Se2 121.05(8)
C30 P2 Se2 119.88(8)

loop_
_geom_bond_atom_site_label_1
_geom_bond_atom_site_label_2
_geom_bond_distance
C1 C2 1.330(3)
C1 C12 1.483(3)
C1 P1 1.837(2)
C2 C3 1.531(3)
C2 H2 0.9500
C3 C18 1.524(3)
C3 C4 1.539(3)
C3 C25 1.563(3)
C4 C5 1.332(3)
C4 H4 0.9500
C5 C6 1.474(3)
C5 P1 1.839(2)
C6 C11 1.389(4)
C6 C7 1.404(3)
C7 C8 1.384(4)
C7 H7 0.9500
C8 C9 1.384(4)
C8 H8 0.9500
C9 C10 1.387(4)
C9 H9 0.9500
C10 C11 1.387(4)
C10 H10 0.9500
C11 H11 0.9500
C12 C13 1.390(4)
C12 C17 1.398(3)
C13 C14 1.389(4)
C13 H13 0.9500
C14 C15 1.387(4)
C14 H14 0.9500
C15 C16 1.384(4)
C15 H15 0.9500
C16 C17 1.383(4)
C16 H16 0.9500
C17 H17 0.9500
C18 C23 1.386(4)
C18 C19 1.392(4)
C19 C20 1.385(4)
C19 H19 0.9500
C20 C21 1.384(4)
C20 H20 0.9500
C21 C22 1.383(4)
C21 H21 0.9500
C22 C23 1.395(4)
C22 H22 0.9500
C23 H23 0.9500
C24 C29 1.386(3)
C24 C25 1.391(3)
C24 P1 1.812(3)
C25 C26 1.383(3)
C26 C27 1.399(3)
C26 H26 0.9500
C27 C28 1.373(4)
C27 H27 0.9500
C28 C29 1.397(4)
C28 H28 0.9500
C29 H29 0.9500
C30 C31 1.331(3)
C30 C41 1.475(3)
C30 P2 1.836(2)
C31 C32 1.536(3)
C31 H31 0.9500
C32 C47 1.518(3)
C32 C33 1.537(3)
C32 C54 1.560(3)
C33 C34 1.334(3)
C33 H33 0.9500
C34 C35 1.483(3)
C34 P2 1.829(2)
C35 C40 1.396(3)
C35 C36 1.398(4)
C36 C37 1.387(4)
C36 H36 0.9500
C37 C38 1.382(4)
C37 H37 0.9500
C38 C39 1.380(4)
C38 H38 0.9500
C39 C40 1.389(4)
C39 H39 0.9500
C40 H40 0.9500
C41 C46 1.394(3)
C41 C42 1.395(3)
C42 C43 1.388(4)
C42 H42 0.9500
C43 C44 1.384(4)
C43 H43 0.9500
C44 C45 1.383(4)
C44 H44 0.9500
C45 C46 1.383(4)
C45 H45 0.9500
C46 H46 0.9500
C47 C52 1.383(4)
C47 C48 1.394(4)
C48 C49 1.380(4)
C48 H48 0.9500
C49 C50 1.370(4)
C49 H49 0.9500
C50 C51 1.371(4)
C50 H50 0.9500
C51 C52 1.391(4)
C51 H51 0.9500
C52 H52 0.9500
C53 C58 1.386(4)
C53 C54 1.400(3)
C53 P2 1.811(3)
C54 C55 1.384(3)
C55 C56 1.397(4)
C55 H55 0.9500
C56 C57 1.378(4)
C56 H56 0.9500
C57 C58 1.389(4)
C57 H57 0.9500
C58 H58 0.9500
P1 Se1 2.0924(7)
P2 Se2 2.0943(7)

loop_
_geom_torsion_atom_site_label_1
_geom_torsion_atom_site_label_2
_geom_torsion_atom_site_label_3
_geom_torsion_atom_site_label_4
_geom_torsion
C12 C1 C2 C3 174.6(2)
P1 C1 C2 C3 -0.5(3)
C1 C2 C3 C18 -179.1(2)
C1 C2 C3 C4 55.6(3)
C1 C2 C3 C25 -57.9(3)
C18 C3 C4 C5 178.5(2)
C2 C3 C4 C5 -53.8(3)
C25 C3 C4 C5 58.4(3)
C3 C4 C5 C6 175.8(2)
C3 C4 C5 P1 -2.1(3)
C4 C5 C6 C11 135.9(3)
P1 C5 C6 C11 -46.4(3)
C4 C5 C6 C7 -43.0(4)
P1 C5 C6 C7 134.7(2)
C11 C6 C7 C8 0.3(4)
C5 C6 C7 C8 179.3(2)
C6 C7 C8 C9 -0.6(4)
C7 C8 C9 C10 0.1(4)
C8 C9 C10 C11 0.8(4)
C9 C10 C11 C6 -1.2(4)
C7 C6 C11 C10 0.6(4)
C5 C6 C11 C10 -178.4(2)
C2 C1 C12 C13 45.3(4)
P1 C1 C12 C13 -140.3(2)
C2 C1 C12 C17 -128.3(3)
P1 C1 C12 C17 46.1(3)
C17 C12 C13 C14 1.5(4)
C1 C12 C13 C14 -172.2(2)
C12 C13 C14 C15 0.4(4)
C13 C14 C15 C16 -1.5(4)
C14 C15 C16 C17 0.6(4)
C15 C16 C17 C12 1.4(4)
C13 C12 C17 C16 -2.4(4)
C1 C12 C17 C16 171.3(2)
C2 C3 C18 C23 13.9(3)
C4 C3 C18 C23 136.4(3)
C25 C3 C18 C23 -105.0(3)
C2 C3 C18 C19 -173.4(2)
C4 C3 C18 C19 -50.9(3)
C25 C3 C18 C19 67.7(3)
C23 C18 C19 C20 1.0(4)
C3 C18 C19 C20 -172.1(2)
C18 C19 C20 C21 -0.7(4)
C19 C20 C21 C22 -0.5(4)
C20 C21 C22 C23 1.3(5)
C19 C18 C23 C22 -0.2(4)
C3 C18 C23 C22 172.5(3)
C21 C22 C23 C18 -1.0(4)
C29 C24 C25 C26 -0.8(4)
P1 C24 C25 C26 175.42(18)
C29 C24 C25 C3 -178.3(2)
P1 C24 C25 C3 -2.1(3)
C18 C3 C25 C26 6.3(3)
C2 C3 C25 C26 -119.0(2)
C4 C3 C25 C26 127.9(2)
C18 C3 C25 C24 -176.3(2)
C2 C3 C25 C24 58.4(3)
C4 C3 C25 C24 -54.7(3)
C24 C25 C26 C27 0.9(4)
C3 C25 C26 C27 178.3(2)
C25 C26 C27 C28 -0.6(4)
C26 C27 C28 C29 0.0(4)
C25 C24 C29 C28 0.2(4)
P1 C24 C29 C28 -175.57(19)
C27 C28 C29 C24 0.2(4)
C41 C30 C31 C32 170.9(2)
P2 C30 C31 C32 0.2(3)
C30 C31 C32 C47 178.4(2)
C30 C31 C32 C33 54.1(3)
C30 C31 C32 C54 -59.2(3)
C47 C32 C33 C34 178.5(2)
C31 C32 C33 C34 -54.8(3)
C54 C32 C33 C34 57.1(3)
C32 C33 C34 C35 -180.0(2)
C32 C33 C34 P2 0.1(3)
C33 C34 C35 C40 132.1(3)
P2 C34 C35 C40 -48.0(3)
C33 C34 C35 C36 -43.4(4)
P2 C34 C35 C36 136.6(2)
C40 C35 C36 C37 -1.4(4)
C34 C35 C36 C37 174.2(2)
C35 C36 C37 C38 0.0(4)
C36 C37 C38 C39 1.0(4)
C37 C38 C39 C40 -0.8(4)
C38 C39 C40 C35 -0.6(4)
C36 C35 C40 C39 1.7(4)
C34 C35 C40 C39 -173.8(2)
C31 C30 C41 C46 -50.1(4)
P2 C30 C41 C46 119.8(2)
C31 C30 C41 C42 131.3(3)
P2 C30 C41 C42 -58.9(3)
C46 C41 C42 C43 -0.5(4)
C30 C41 C42 C43 178.2(2)
C41 C42 C43 C44 -1.0(4)
C42 C43 C44 C45 1.6(4)
C43 C44 C45 C46 -0.6(4)
C44 C45 C46 C41 -0.9(4)
C42 C41 C46 C45 1.5(4)
C30 C41 C46 C45 -177.2(2)
C31 C32 C47 C52 13.0(4)
C33 C32 C47 C52 135.2(3)
C54 C32 C47 C52 -106.0(3)
C31 C32 C47 C48 -170.2(2)
C33 C32 C47 C48 -48.1(3)
C54 C32 C47 C48 70.8(3)
C52 C47 C48 C49 -1.1(4)
C32 C47 C48 C49 -178.1(3)
C47 C48 C49 C50 -0.5(5)
C48 C49 C50 C51 1.4(5)
C49 C50 C51 C52 -0.6(5)
C48 C47 C52 C51 1.9(4)
C32 C47 C52 C51 178.7(3)
C50 C51 C52 C47 -1.1(5)
C58 C53 C54 C55 0.7(4)
P2 C53 C54 C55 177.73(18)
C58 C53 C54 C32 -176.7(2)
P2 C53 C54 C32 0.3(3)
C47 C32 C54 C55 5.6(3)
C31 C32 C54 C55 -119.5(2)
C33 C32 C54 C55 127.0(2)
C47 C32 C54 C53 -177.2(2)
C31 C32 C54 C53 57.8(3)
C33 C32 C54 C53 -55.8(3)
C53 C54 C55 C56 -0.3(3)
C32 C54 C55 C56 176.9(2)
C54 C55 C56 C57 0.0(4)
C55 C56 C57 C58 0.0(4)
C54 C53 C58 C57 -0.7(4)
P2 C53 C58 C57 -177.44(19)
C56 C57 C58 C53 0.4(4)
C29 C24 P1 C1 127.4(2)
C25 C24 P1 C1 -48.7(2)
C29 C24 P1 C5 -133.4(2)
C25 C24 P1 C5 50.4(2)
C29 C24 P1 Se1 -3.1(2)
C25 C24 P1 Se1 -179.19(15)
C2 C1 P1 C24 50.69(19)
C12 C1 P1 C24 -124.3(2)
C2 C1 P1 C5 -48.9(2)
C12 C1 P1 C5 136.0(2)
C2 C1 P1 Se1 178.05(14)
C12 C1 P1 Se1 3.0(2)
C4 C5 P1 C24 -48.5(2)
C6 C5 P1 C24 133.5(2)
C4 C5 P1 C1 50.2(2)
C6 C5 P1 C1 -127.7(2)
C4 C5 P1 Se1 -176.32(16)
C6 C5 P1 Se1 5.7(2)
C58 C53 P2 C34 -133.8(2)
C54 C53 P2 C34 49.24(19)
C58 C53 P2 C30 125.9(2)
C54 C53 P2 C30 -51.01(19)
C58 C53 P2 Se2 -2.1(2)
C54 C53 P2 Se2 -179.07(14)
C33 C34 P2 C53 -49.7(2)
C35 C34 P2 C53 130.4(2)
C33 C34 P2 C30 47.9(2)
C35 C34 P2 C30 -132.0(2)
C33 C34 P2 Se2 -178.78(15)
C35 C34 P2 Se2 1.3(2)
C31 C30 P2 C53 51.4(2)
C41 C30 P2 C53 -119.7(2)
C31 C30 P2 C34 -48.5(2)
C41 C30 P2 C34 140.5(2)
C31 C30 P2 Se2 177.49(15)
C41 C30 P2 Se2 6.4(2)
